data_4035164
loop_
_publ_author_name
'Martins, Guilherme M.'
'Back, Davi F.'
'Kaufman, Teodoro S.'
'Silveira, Claudio C.'

_publ_section_title
;
 SeCl<sub>2</sub>-Mediated Approach Toward Indole-Containing
 Polysubstituted Selenophenes.
;
_journal_issue 6
_journal_name_full 'The Journal of organic chemistry'
_journal_page_first 3252
_journal_page_last 3264
_journal_paper_doi 10.1021/acs.joc.8b00166
_journal_volume 83
_journal_year 2018
_chemical_formula_moiety 'C23 H16 O Se2'
_chemical_formula_sum 'C23 H16 O Se2'
_chemical_formula_weight 466.28
_chemical_melting_point 467
_chemical_name_common 'methoxyphenyl phenylbenzo selenopheno selenophene'
_chemical_name_systematic
;
3-(4-methoxyphenyl)-2-phenylbenzo[b]selenopheno[3,2-d]selenophene
;
_space_group_crystal_system triclinic
_space_group_IT_number 2
_space_group_name_Hall '-P 1'
_space_group_name_H-M_alt 'P -1'
_atom_sites_solution_hydrogens geom
_atom_sites_solution_primary direct
_atom_sites_solution_secondary difmap
_audit_conform_dict_location ftp://ftp.iucr.org/pub/cif_core.dic
_audit_conform_dict_name cif_core.dic
_audit_conform_dict_version 2.4
_audit_creation_date 2016-09-01T15:53:20-00:00
_audit_creation_method 'WinGX routine CIF_UPDATE'
_cell_angle_alpha 94.317(16)
_cell_angle_beta 115.917(16)
_cell_angle_gamma 115.692(14)
_cell_formula_units_Z 2
_cell_length_a 10.260(2)
_cell_length_b 10.6085(15)
_cell_length_c 11.2369(17)
_cell_measurement_reflns_used 9947
_cell_measurement_temperature 296(2)
_cell_measurement_theta_max 74.985
_cell_measurement_theta_min 4.631
_cell_volume 936.9(4)
_computing_cell_refinement 'SAINT V8.34A (Bruker AXS Inc., 2013)'
_computing_data_collection 'Bruker Instrument Service v4.2.7'
_computing_data_reduction 'SAINT V8.34A (Bruker AXS Inc., 2013)'
_computing_molecular_graphics 'Diamond (version 3.2i; Crystal Impact G'
_computing_structure_refinement 'SHELXL-97 (Sheldrick, 1997)'
_computing_structure_solution 'SHELXL97 (Sheldrick, 1997)'
_diffrn_ambient_temperature 296(2)
_diffrn_detector_area_resol_mean 10.4167
_diffrn_measured_fraction_theta_full 0.997
_diffrn_measured_fraction_theta_max 0.997
_diffrn_measurement_device_type 'Bruker D8 Quest Photon 100 diffractometer'
_diffrn_measurement_method '2\% \f & \w scans'
_diffrn_radiation_monochromator 'Montel type 2-dim beam shaping X ray optics'
_diffrn_radiation_type CuK\a
_diffrn_radiation_wavelength 1.54178
_diffrn_reflns_av_R_equivalents 0.025
_diffrn_reflns_av_unetI/netI 0.018
_diffrn_reflns_limit_h_max 12
_diffrn_reflns_limit_h_min -12
_diffrn_reflns_limit_k_max 13
_diffrn_reflns_limit_k_min -13
_diffrn_reflns_limit_l_max 13
_diffrn_reflns_limit_l_min -14
_diffrn_reflns_number 21709
_diffrn_reflns_theta_full 74.79
_diffrn_reflns_theta_max 74.79
_diffrn_reflns_theta_min 4.63
_diffrn_source 'micro-focus tube'
_diffrn_standards_decay_% none
_diffrn_standards_interval_count none
_diffrn_standards_interval_time none
_diffrn_standards_number none
_exptl_absorpt_coefficient_mu 4.991
_exptl_absorpt_correction_T_max 0.3159
_exptl_absorpt_correction_T_min 0.2228
_exptl_absorpt_correction_type multi-scan
_exptl_absorpt_process_details
;
SADABS (version 2012/1; Bruker, 2012) was used to perform the numerical
        absorption correction based on the indexed faces of the crystal.
;
_exptl_crystal_colour yellow
_exptl_crystal_density_diffrn 1.653
_exptl_crystal_density_meas ?
_exptl_crystal_density_method 'not measured'
_exptl_crystal_description block
_exptl_crystal_F_000 460
_exptl_crystal_size_max 0.43
_exptl_crystal_size_mid 0.36
_exptl_crystal_size_min 0.3
_refine_diff_density_max 0.337
_refine_diff_density_min -0.414
_refine_diff_density_rms 0.061
_refine_ls_extinction_coef none
_refine_ls_extinction_method none
_refine_ls_goodness_of_fit_ref 1.119
_refine_ls_hydrogen_treatment constr
_refine_ls_matrix_type full
_refine_ls_number_parameters 235
_refine_ls_number_reflns 3826
_refine_ls_number_restraints 0
_refine_ls_restrained_S_all 1.119
_refine_ls_R_factor_all 0.0292
_refine_ls_R_factor_gt 0.029
_refine_ls_shift/su_max 0.001
_refine_ls_shift/su_mean 0
_refine_ls_structure_factor_coef Fsqd
_refine_ls_weighting_details 'calc w=1/[\s^2^(Fo^2^)+(0.0339P)^2^+0.5676P] where P=(Fo^2^+2Fc^2^)/3'
_refine_ls_weighting_scheme calc
_refine_ls_wR_factor_gt 0.0738
_refine_ls_wR_factor_ref 0.0739
_reflns_number_gt 3664
_reflns_number_total 3826
_reflns_threshold_expression >2\s(I)
_cod_data_source_file jo8b00166_si_003.cif
_cod_data_source_block test4
_cod_depositor_comments
;
The following automatic conversions were performed:

data item '_chemical_melting_point' value '467K' was changed to '467'
-- the value should be numeric and without a unit designator.

data item '_exptl_crystal_density_meas' value 'none' was changed to
'?' -- the value is perceived as not measured.

Automatic conversion script
Id: cif_fix_values 6909 2019-04-08 15:41:33Z antanas 
;
_cod_original_cell_volume 936.9(3)
_cod_original_sg_symbol_Hall -P1
_cod_original_sg_symbol_H-M P-1
_cod_database_code 4035164

loop_
_symmetry_equiv_pos_as_xyz
'x, y, z'
'-x, -y, -z'

loop_
_atom_site_label
_atom_site_type_symbol
_atom_site_fract_x
_atom_site_fract_y
_atom_site_fract_z
_atom_site_U_iso_or_equiv
_atom_site_adp_type
_atom_site_occupancy
_atom_site_symmetry_multiplicity
_atom_site_calc_flag
_atom_site_refinement_flags
Se1 Se 0.59000(3) 0.82178(3) 0.95014(2) 0.04493(9) Uani 1 1 d .
Se2 Se 0.21176(3) 0.78300(3) 0.73156(2) 0.04470(9) Uani 1 1 d .
O O 0.2580(3) 0.65531(19) 0.01653(17) 0.0552(4) Uani 1 1 d .
C8 C 0.4359(2) 0.7795(2) 0.6678(2) 0.0307(4) Uani 1 1 d .
C9 C 0.2968(2) 0.75918(19) 0.53640(19) 0.0301(4) Uani 1 1 d .
C10 C 0.1690(3) 0.7578(2) 0.5469(2) 0.0338(4) Uani 1 1 d .
C1 C 0.4135(3) 0.7941(2) 0.7787(2) 0.0357(4) Uani 1 1 d .
C11 C 0.0057(3) 0.7403(2) 0.4422(2) 0.0339(4) Uani 1 1 d .
C2 C 0.6955(2) 0.8116(2) 0.8499(2) 0.0348(4) Uani 1 1 d .
C7 C 0.5961(2) 0.78963(19) 0.7064(2) 0.0305(4) Uani 1 1 d .
C17 C 0.2865(2) 0.7315(2) 0.39961(19) 0.0307(4) Uani 1 1 d .
C16 C -0.1467(3) 0.6156(2) 0.4054(2) 0.0407(4) Uani 1 1 d .
H16 H -0.1462 0.5382 0.4391 0.049 Uiso 1 1 calc R
C20 C 0.2652(3) 0.6737(2) 0.1418(2) 0.0377(4) Uani 1 1 d .
C21 C 0.2395(3) 0.5657(2) 0.2050(2) 0.0459(5) Uani 1 1 d .
H21 H 0.2148 0.4732 0.1622 0.055 Uiso 1 1 calc R
C22 C 0.2506(3) 0.5956(2) 0.3326(2) 0.0442(5) Uani 1 1 d .
H22 H 0.2333 0.5221 0.3742 0.053 Uiso 1 1 calc R
C15 C -0.2991(3) 0.6054(3) 0.3193(2) 0.0477(5) Uani 1 1 d .
H15 H -0.4006 0.5216 0.2957 0.057 Uiso 1 1 calc R
C6 C 0.6633(3) 0.7818(2) 0.6227(2) 0.0388(4) Uani 1 1 d .
H6 H 0.602 0.7673 0.5276 0.047 Uiso 1 1 calc R
C18 C 0.3129(3) 0.8388(2) 0.3346(2) 0.0447(5) Uani 1 1 d .
H18 H 0.3379 0.9315 0.3774 0.054 Uiso 1 1 calc R
C3 C 0.8529(3) 0.8243(2) 0.9090(2) 0.0429(5) Uani 1 1 d .
H3 H 0.9149 0.8375 1.0037 0.051 Uiso 1 1 calc R
C14 C -0.3011(3) 0.7192(3) 0.2681(3) 0.0540(6) Uani 1 1 d .
H14 H -0.4035 0.7131 0.2109 0.065 Uiso 1 1 calc R
C19 C 0.3026(4) 0.8107(2) 0.2074(2) 0.0507(6) Uani 1 1 d .
H19 H 0.321 0.8843 0.166 0.061 Uiso 1 1 calc R
C4 C 0.9146(3) 0.8169(2) 0.8232(3) 0.0480(5) Uani 1 1 d .
H4 H 1.0203 0.8261 0.8606 0.058 Uiso 1 1 calc R
C12 C 0.0020(3) 0.8520(3) 0.3877(3) 0.0575(7) Uani 1 1 d .
H12 H 0.1029 0.9347 0.4089 0.069 Uiso 1 1 calc R
C5 C 0.8210(3) 0.7958(2) 0.6819(3) 0.0454(5) Uani 1 1 d .
H5 H 0.8648 0.791 0.6258 0.054 Uiso 1 1 calc R
C13 C -0.1506(4) 0.8415(3) 0.3021(3) 0.0678(8) Uani 1 1 d .
H13 H -0.1515 0.9181 0.2672 0.081 Uiso 1 1 calc R
C23 C 0.2084(4) 0.5123(3) -0.0572(3) 0.0598(7) Uani 1 1 d .
H23A H 0.2085 0.5137 -0.1425 0.09 Uiso 1 1 calc R
H23B H 0.0965 0.4419 -0.0787 0.09 Uiso 1 1 calc R
H23C H 0.2867 0.4849 -0.0003 0.09 Uiso 1 1 calc R

loop_
_atom_site_aniso_label
_atom_site_aniso_U_11
_atom_site_aniso_U_22
_atom_site_aniso_U_33
_atom_site_aniso_U_23
_atom_site_aniso_U_13
_atom_site_aniso_U_12
Se1 0.04294(14) 0.07109(18) 0.02709(13) 0.01757(10) 0.01795(10) 0.03456(13)
Se2 0.04716(15) 0.07898(19) 0.03192(13) 0.02361(11) 0.02633(11) 0.04431(13)
O 0.0795(12) 0.0575(9) 0.0361(8) 0.0160(7) 0.0396(9) 0.0316(9)
C8 0.0352(9) 0.0326(9) 0.0311(9) 0.0127(7) 0.0197(8) 0.0199(8)
C9 0.0368(9) 0.0309(8) 0.0286(9) 0.0126(7) 0.0192(8) 0.0196(7)
C10 0.0400(10) 0.0435(10) 0.0284(9) 0.0164(8) 0.0203(8) 0.0265(9)
C1 0.0383(10) 0.0482(11) 0.0289(9) 0.0149(8) 0.0192(8) 0.0268(9)
C11 0.0384(10) 0.0448(10) 0.0269(9) 0.0140(8) 0.0185(8) 0.0261(8)
C2 0.0349(9) 0.0343(9) 0.0368(10) 0.0105(8) 0.0199(8) 0.0182(8)
C7 0.0329(9) 0.0283(8) 0.0349(9) 0.0113(7) 0.0201(8) 0.0169(7)
C17 0.0354(9) 0.0344(9) 0.0272(9) 0.0124(7) 0.0182(7) 0.0196(8)
C16 0.0464(11) 0.0424(10) 0.0376(11) 0.0165(8) 0.0230(9) 0.0248(9)
C20 0.0420(10) 0.0435(10) 0.0287(9) 0.0114(8) 0.0217(8) 0.0199(9)
C21 0.0692(15) 0.0374(10) 0.0429(12) 0.0129(9) 0.0376(11) 0.0281(10)
C22 0.0707(15) 0.0357(10) 0.0442(12) 0.0205(9) 0.0408(12) 0.0292(10)
C15 0.0377(11) 0.0520(12) 0.0408(12) 0.0121(9) 0.0174(9) 0.0174(10)
C6 0.0434(11) 0.0399(10) 0.0425(11) 0.0135(8) 0.0279(9) 0.0231(9)
C18 0.0696(15) 0.0326(9) 0.0390(11) 0.0152(8) 0.0332(11) 0.0264(10)
C3 0.0358(10) 0.0412(10) 0.0450(12) 0.0093(9) 0.0162(9) 0.0206(9)
C14 0.0390(12) 0.0728(16) 0.0450(13) 0.0235(12) 0.0136(10) 0.0330(12)
C19 0.0808(17) 0.0416(11) 0.0418(12) 0.0235(9) 0.0404(12) 0.0309(12)
C4 0.0350(11) 0.0452(11) 0.0631(15) 0.0105(10) 0.0248(11) 0.0222(9)
C12 0.0408(12) 0.0552(13) 0.0630(16) 0.0350(12) 0.0174(11) 0.0222(11)
C5 0.0441(11) 0.0456(11) 0.0581(14) 0.0130(10) 0.0347(11) 0.0246(10)
C13 0.0503(14) 0.0660(16) 0.0749(19) 0.0435(15) 0.0177(13) 0.0332(13)
C23 0.0732(17) 0.0623(15) 0.0398(13) 0.0057(11) 0.0362(13) 0.0271(13)

loop_
_atom_type_symbol
_atom_type_description
_atom_type_scat_dispersion_real
_atom_type_scat_dispersion_imag
_atom_type_scat_source
C C 0.0181 0.0091 'International Tables Vol C Tables 4.2.6.8 and 6.1.1.4'
H H 0 0 'International Tables Vol C Tables 4.2.6.8 and 6.1.1.4'
O O 0.0492 0.0322 'International Tables Vol C Tables 4.2.6.8 and 6.1.1.4'
Se Se -0.7943 1.1372 'International Tables Vol C Tables 4.2.6.8 and 6.1.1.4'

loop_
_geom_angle_atom_site_label_1
_geom_angle_atom_site_label_2
_geom_angle_atom_site_label_3
_geom_angle
C1 Se1 C2 85.57(9)
C1 Se2 C10 86.22(9)
C20 O C23 117.38(18)
C1 C8 C9 113.86(17)
C1 C8 C7 113.18(17)
C9 C8 C7 132.96(17)
C10 C9 C8 113.76(16)
C10 C9 C17 122.18(17)
C8 C9 C17 123.93(17)
C9 C10 C11 132.21(18)
C9 C10 Se2 112.51(14)
C11 C10 Se2 115.28(14)
C8 C1 Se2 113.66(15)
C8 C1 Se1 115.34(15)
Se2 C1 Se1 131.00(11)
C12 C11 C16 118.8(2)
C12 C11 C10 120.83(19)
C16 C11 C10 120.18(18)
C3 C2 C7 122.87(19)
C3 C2 Se1 124.61(17)
C7 C2 Se1 112.51(14)
C6 C7 C2 117.16(18)
C6 C7 C8 129.44(19)
C2 C7 C8 113.40(17)
C22 C17 C18 117.36(18)
C22 C17 C9 120.29(17)
C18 C17 C9 122.35(17)
C15 C16 C11 120.5(2)
O C20 C19 116.48(19)
O C20 C21 124.22(19)
C19 C20 C21 119.30(19)
C20 C21 C22 119.83(19)
C17 C22 C21 121.89(19)
C16 C15 C14 120.1(2)
C5 C6 C7 120.0(2)
C19 C18 C17 121.40(19)
C4 C3 C2 118.1(2)
C13 C14 C15 119.5(2)
C20 C19 C18 120.22(19)
C3 C4 C5 120.7(2)
C13 C12 C11 120.4(2)
C6 C5 C4 121.2(2)
C14 C13 C12 120.6(2)

loop_
_geom_bond_atom_site_label_1
_geom_bond_atom_site_label_2
_geom_bond_distance
Se1 C1 1.865(2)
Se1 C2 1.897(2)
Se2 C1 1.844(2)
Se2 C10 1.8940(19)
O C20 1.371(2)
O C23 1.421(3)
C8 C1 1.372(3)
C8 C9 1.451(3)
C8 C7 1.455(3)
C9 C10 1.362(3)
C9 C17 1.491(3)
C10 C11 1.483(3)
C11 C12 1.381(3)
C11 C16 1.387(3)
C2 C3 1.388(3)
C2 C7 1.412(3)
C7 C6 1.405(3)
C17 C22 1.384(3)
C17 C18 1.391(3)
C16 C15 1.381(3)
C20 C19 1.382(3)
C20 C21 1.383(3)
C21 C22 1.388(3)
C15 C14 1.380(4)
C6 C5 1.385(3)
C18 C19 1.386(3)
C3 C4 1.380(3)
C14 C13 1.373(4)
C4 C5 1.386(4)
C12 C13 1.381(4)
